data_1544874
loop_
_publ_author_name
'Tomeoka, K.'
'Ohmasa, M.'
'Sadanaga, R.'

_publ_section_title
;
 Crystal chemical studies on some compounds in the Cu2S-Bi2S3 system
 Sample: CB-359
;
_journal_name_full 'Mineralogical Journal'
_journal_page_first 57
_journal_page_last 70
_journal_volume 10
_journal_year 1980
_chemical_formula_sum 'Bi4.89 Cu2.93 S9'
_chemical_name_common Cu3Bi5S9
_chemical_name_mineral Cu3Bi5S9
_space_group_IT_number 12
_space_group_name_H-M_alt 'C 1 2/m 1'
_symmetry_space_group_name_Hall '-C 2y'
_symmetry_space_group_name_H-M 'C 1 2/m 1'
_cell_angle_alpha 90
_cell_angle_beta 100.20(8)
_cell_angle_gamma 90
_cell_formula_units_Z 2
_cell_length_a 13.207(5)
_cell_length_b 3.993(5)
_cell_length_c 14.812(5)
_cell_volume 768.8(11)
_cod_data_source_file Cu3Bi5S9.cif
_cod_data_source_block Cu3Bi5S9
_cod_original_formula_sum 'Cu2.93 Bi4.89 S9'
_cod_database_code 1544874

loop_
_space_group_symop_operation_xyz
'x, y, z'
'-x, -y, -z'
'-x, y, -z'
'x, -y, z'
'x+1/2, y+1/2, z'
'-x+1/2, -y+1/2, -z'
'-x+1/2, y+1/2, -z'
'x+1/2, -y+1/2, z'

loop_
_atom_site_label
_atom_site_occupancy
_atom_site_fract_x
_atom_site_fract_y
_atom_site_fract_z
_atom_site_adp_type
_atom_site_B_iso_or_equiv
_atom_site_type_symbol
Bi1 1.0 0.24790(10) 0.000000 0.62460(10) Biso 3.991626 Bi
Bi2 0.7420 0.15080(10) 0.000000 0.06790(10) Biso 2.658924 Bi
Bi3 0.6550 0.44750(10) 0.000000 0.18970(10) Biso 2.016884 Bi
Cu1 0.2440 0.500000 0.135(7) 0.500000 Biso 5.933956 Cu
Cu2 0.2560 0.4516(11) 0.000000 0.5455(13) Biso 3.217991 Cu
Cu3 0.2560 0.0225(9) 0.000000 0.5736(13) Biso 2.899703 Cu
Cu4 0.2580 0.230(3) 0.000000 0.168(3) Biso 5.248431 Cu
Cu5 0.3450 0.5124(9) 0.000000 0.2510(11) Biso 3.749954 Cu
Cu6 0.1040 0.463(3) 0.500000 0.093(3) Biso 6.667815 Cu
S1 1.0 0.500000 0.000000 0.000000 Biso 2.368742 S
S2 1.0 0.0905(4) 0.000000 0.2299(4) Biso 1.708441 S
S3 1.0 0.1412(4) 0.000000 0.4591(4) Biso 1.569108 S
S4 1.0 0.4001(4) 0.000000 0.3567(4) Biso 1.885165 S
S5 1.0 0.2073(4) 0.000000 0.8725(4) Biso 1.967614 S

loop_
_atom_site_aniso_label
_atom_site_aniso_U_11
_atom_site_aniso_U_22
_atom_site_aniso_U_33
_atom_site_aniso_U_12
_atom_site_aniso_U_13
_atom_site_aniso_U_23
Bi1 0.89612 0.60822 0.69372 0.00000 -0.40901 0.00000
Bi2 0.32715 1.29613 0.30653 0.00000 0.07574 0.00000
Bi3 0.32715 0.76272 0.32266 0.00000 0.04545 0.00000
Cu1 0.62586 2.56950 0.70986 0.00000 -0.22723 0.00000
Cu2 0.41250 0.76435 0.83892 0.00000 -0.10604 0.00000
Cu3 0.28448 0.41958 1.20998 0.00000 0.07574 0.00000
Cu4 2.09094 0.55293 1.83917 0.00000 1.36337 0.00000
Cu5 0.46940 1.08960 1.12932 0.00000 0.22723 0.00000
Cu6 0.35560 3.61031 0.58079 0.00000 -0.22723 0.00000
S1 0.36983 0.93836 0.33879 0.00000 0.03030 0.00000
S2 0.39827 0.40819 0.33879 0.00000 0.03030 0.00000
S3 0.35560 0.34477 0.38719 0.00000 0.07574 0.00000
S4 0.36983 0.34639 0.56466 0.00000 0.07574 0.00000
S5 0.35560 0.35778 0.58079 0.00000 0.03030 0.00000
